data_4032377
loop_
_publ_author_name
'Liang, Dongdong'
'Yu, Wenbo'
'Nguyen, Nam'
'Deschamps, Jeffrey R.'
'Imler, Gregory H.'
'Li, Yue'
'MacKerell, Jr, Alexander D'
'Jiang, Chao'
'Xue, Fengtian'

_publ_section_title
;
 Iodobenzene-Catalyzed Synthesis of Phenanthridinones via Oxidative C-H
 Amidation.
;
_journal_issue 7
_journal_name_full 'The Journal of organic chemistry'
_journal_page_first 3589
_journal_page_last 3596
_journal_paper_doi 10.1021/acs.joc.7b00106
_journal_volume 82
_journal_year 2017
_chemical_formula_moiety 'C15 H10 F3 N O2'
_chemical_formula_sum 'C15 H10 F3 N O2'
_chemical_formula_weight 293.24
_space_group_crystal_system monoclinic
_space_group_IT_number 4
_space_group_name_Hall 'P 2yb'
_space_group_name_H-M_alt 'P 1 21 1'
_symmetry_space_group_name_Hall 'P 2yb'
_symmetry_space_group_name_H-M 'P 1 21 1'
_atom_sites_solution_hydrogens geom
_audit_creation_method SHELXL-2014/7
_cell_angle_alpha 90
_cell_angle_beta 99.6040(10)
_cell_angle_gamma 90
_cell_formula_units_Z 2
_cell_length_a 8.6464(5)
_cell_length_b 5.6834(3)
_cell_length_c 12.7817(7)
_cell_measurement_reflns_used 3704
_cell_measurement_temperature 150(2)
_cell_measurement_theta_max 68.26
_cell_measurement_theta_min 3.51
_cell_volume 619.30(6)
_computing_cell_refinement 'Bruker APEX3 v2015.5-2 (Bruker, 2015)'
_computing_data_collection 'Bruker APEX3 v2015.5-2 (Bruker, 2015)'
_computing_data_reduction
;
Bruker SAINT v8.34A (Bruker, 2013), Bruker XPREP v2014/2 (Bruker, 2014)
;
_computing_molecular_graphics 'Bruker SHELXTL v2014/7 (Bruker, 2014)'
_computing_publication_material 'Bruker SHELXTL v2014/7 (Bruker, 2014)'
_computing_structure_refinement 'SHELXL-2014/7 (Sheldrick, 2014)'
_computing_structure_solution 'Bruker SHELXTL v2014/7 (Bruker, 2014)'
_diffrn_ambient_temperature 150(2)
_diffrn_measured_fraction_theta_full 0.917
_diffrn_measured_fraction_theta_max 0.911
_diffrn_measurement_device 'Bruker PLATINUM 135 CCD'
_diffrn_measurement_method '\w scans'
_diffrn_radiation_monochromator 'Helios optics'
_diffrn_radiation_source 'rotating anode'
_diffrn_radiation_type CuK\a
_diffrn_radiation_wavelength 1.54178
_diffrn_reflns_av_R_equivalents 0.0255
_diffrn_reflns_av_unetI/netI 0.0355
_diffrn_reflns_Laue_measured_fraction_full 0.917
_diffrn_reflns_Laue_measured_fraction_max 0.911
_diffrn_reflns_limit_h_max 8
_diffrn_reflns_limit_h_min -9
_diffrn_reflns_limit_k_max 6
_diffrn_reflns_limit_k_min -5
_diffrn_reflns_limit_l_max 15
_diffrn_reflns_limit_l_min -15
_diffrn_reflns_number 3568
_diffrn_reflns_point_group_measured_fraction_full 0.792
_diffrn_reflns_point_group_measured_fraction_max 0.786
_diffrn_reflns_theta_full 67.679
_diffrn_reflns_theta_max 68.250
_diffrn_reflns_theta_min 3.507
_exptl_absorpt_coefficient_mu 1.172
_exptl_absorpt_correction_T_max 0.7531
_exptl_absorpt_correction_T_min 0.5864
_exptl_absorpt_correction_type multi-scan
_exptl_absorpt_process_details 'SADABS v2014/5 (Bruker, 2008)'
_exptl_crystal_colour colourless
_exptl_crystal_density_diffrn 1.573
_exptl_crystal_description rod
_exptl_crystal_F_000 300
_exptl_crystal_size_max 0.344
_exptl_crystal_size_mid 0.142
_exptl_crystal_size_min 0.079
_refine_diff_density_max 0.221
_refine_diff_density_min -0.277
_refine_diff_density_rms 0.077
_refine_ls_abs_structure_details
;
 Flack x determined using 635 quotients [(I+)-(I-)]/[(I+)+(I-)]
 (Parsons, Flack and Wagner, Acta Cryst. B69 (2013) 249-259).
;
_refine_ls_abs_structure_Flack 0.16(7)
_refine_ls_extinction_method none
_refine_ls_goodness_of_fit_ref 1.073
_refine_ls_hydrogen_treatment constr
_refine_ls_matrix_type full
_refine_ls_number_parameters 191
_refine_ls_number_reflns 1789
_refine_ls_number_restraints 1
_refine_ls_restrained_S_all 1.073
_refine_ls_R_factor_all 0.0333
_refine_ls_R_factor_gt 0.0333
_refine_ls_shift/su_max 0.001
_refine_ls_shift/su_mean 0.000
_refine_ls_structure_factor_coef Fsqd
_refine_ls_weighting_details 'w=1/[\s^2^(Fo^2^)+(0.0698P)^2^+0.0463P] where P=(Fo^2^+2Fc^2^)/3'
_refine_ls_weighting_scheme calc
_refine_ls_wR_factor_gt 0.0918
_refine_ls_wR_factor_ref 0.0919
_reflns_Friedel_coverage 0.556
_reflns_Friedel_fraction_full 0.637
_reflns_Friedel_fraction_max 0.630
_reflns_number_gt 1785
_reflns_number_total 1789
_reflns_threshold_expression 'I > 2\s(I)'
_cod_data_source_file jo7b00106_si_006.cif
_cod_data_source_block xue043
_cod_depositor_comments 'Adding full bibliography for 4032377--4032380.cif.'
_cod_database_code 4032377
_shelx_shelxl_version_number 2014/7
_shelx_space_group_comment
;
The symmetry employed for this shelxl refinement is uniquely defined
by the following loop, which should always be used as a source of
symmetry information in preference to the above space-group names.
They are only intended as comments.
;
_shelx_estimated_absorpt_t_min 0.689
_shelx_estimated_absorpt_t_max 0.913

loop_
_space_group_symop_operation_xyz
'x, y, z'
'-x, y+1/2, -z'

loop_
_atom_site_label
_atom_site_type_symbol
_atom_site_fract_x
_atom_site_fract_y
_atom_site_fract_z
_atom_site_U_iso_or_equiv
_atom_site_adp_type
_atom_site_occupancy
_atom_site_site_symmetry_order
_atom_site_calc_flag
_atom_site_refinement_flags_posn
_atom_site_refinement_flags_adp
N1 N 0.74086(18) 0.0884(3) 0.77889(13) 0.0221(4) Uani 1 1 d . .
O1 O 0.90010(15) 0.1391(3) 0.79012(11) 0.0247(4) Uani 1 1 d . .
C1 C 0.9503(2) 0.2619(4) 0.88938(18) 0.0271(5) Uani 1 1 d . .
H1A H 1.0604 0.3085 0.8944 0.041 Uiso 1 1 calc R U
H1B H 0.9391 0.1578 0.9488 0.041 Uiso 1 1 calc R U
H1C H 0.8854 0.4024 0.8921 0.041 Uiso 1 1 calc R U
C2 C 0.7026(2) -0.0947(4) 0.84033(15) 0.0209(5) Uani 1 1 d . .
O2 O 0.80502(17) -0.2102(3) 0.89440(12) 0.0272(4) Uani 1 1 d . .
C3 C 0.5344(2) -0.1281(4) 0.83899(15) 0.0203(5) Uani 1 1 d . .
C4 C 0.4879(2) -0.3121(4) 0.90003(16) 0.0240(5) Uani 1 1 d . .
H4A H 0.5644 -0.4132 0.9386 0.029 Uiso 1 1 calc R U
C5 C 0.3315(2) -0.3458(5) 0.90393(16) 0.0262(5) Uani 1 1 d . .
H5A H 0.2997 -0.4704 0.9451 0.031 Uiso 1 1 calc R U
C6 C 0.2197(2) -0.1966(5) 0.84726(17) 0.0280(5) Uani 1 1 d . .
H6A H 0.1117 -0.2195 0.8504 0.034 Uiso 1 1 calc R U
C7 C 0.2645(2) -0.0160(4) 0.78669(16) 0.0247(5) Uani 1 1 d . .
H7A H 0.1868 0.0827 0.7477 0.030 Uiso 1 1 calc R U
C8 C 0.4236(2) 0.0239(4) 0.78190(15) 0.0197(5) Uani 1 1 d . .
C9 C 0.4757(2) 0.2147(4) 0.71922(14) 0.0203(5) Uani 1 1 d . .
C10 C 0.3712(3) 0.3787(4) 0.66486(16) 0.0233(5) Uani 1 1 d . .
H10A H 0.2626 0.3654 0.6680 0.028 Uiso 1 1 calc R U
C11 C 0.4215(2) 0.5579(4) 0.60717(16) 0.0281(5) Uani 1 1 d . .
H11A H 0.3495 0.6738 0.5753 0.034 Uiso 1 1 calc R U
C12 C 0.5778(3) 0.5694(5) 0.59559(16) 0.0284(5) Uani 1 1 d . .
H12A H 0.6110 0.6889 0.5523 0.034 Uiso 1 1 calc R U
C13 C 0.6871(3) 0.4093(5) 0.64608(15) 0.0254(5) Uani 1 1 d . .
C14 C 0.6373(2) 0.2393(4) 0.71445(15) 0.0202(5) Uani 1 1 d . .
C15 C 0.8482(3) 0.4207(6) 0.61465(18) 0.0366(6) Uani 1 1 d . .
F15A F 0.84391(17) 0.5476(4) 0.52565(11) 0.0544(5) Uani 1 1 d . .
F15B F 0.90168(15) 0.2088(4) 0.59182(10) 0.0422(5) Uani 1 1 d . .
F15C F 0.95944(16) 0.5218(3) 0.68658(11) 0.0444(5) Uani 1 1 d . .

loop_
_atom_site_aniso_label
_atom_site_aniso_U_11
_atom_site_aniso_U_22
_atom_site_aniso_U_33
_atom_site_aniso_U_23
_atom_site_aniso_U_13
_atom_site_aniso_U_12
N1 0.0123(9) 0.0283(10) 0.0257(8) 0.0007(9) 0.0030(6) -0.0010(7)
O1 0.0105(7) 0.0344(9) 0.0292(7) -0.0050(7) 0.0030(5) -0.0016(5)
C1 0.0219(11) 0.0280(12) 0.0305(10) -0.0022(10) 0.0012(8) -0.0021(8)
C2 0.0187(11) 0.0210(11) 0.0222(9) -0.0057(9) 0.0011(8) 0.0001(8)
O2 0.0198(8) 0.0255(9) 0.0347(8) 0.0023(7) -0.0002(6) 0.0035(6)
C3 0.0178(11) 0.0221(12) 0.0209(9) -0.0051(10) 0.0030(7) -0.0026(8)
C4 0.0250(10) 0.0233(12) 0.0229(9) -0.0009(10) 0.0013(8) -0.0009(8)
C5 0.0255(11) 0.0277(13) 0.0262(10) -0.0011(10) 0.0063(8) -0.0068(8)
C6 0.0197(11) 0.0339(13) 0.0312(11) -0.0032(11) 0.0062(8) -0.0054(8)
C7 0.0173(10) 0.0302(13) 0.0268(10) -0.0008(10) 0.0048(7) 0.0023(9)
C8 0.0166(10) 0.0234(12) 0.0190(9) -0.0059(9) 0.0024(7) 0.0000(8)
C9 0.0185(10) 0.0246(12) 0.0180(9) -0.0049(10) 0.0035(7) -0.0007(8)
C10 0.0199(10) 0.0287(13) 0.0209(9) -0.0027(10) 0.0019(7) 0.0028(8)
C11 0.0290(12) 0.0309(14) 0.0231(10) 0.0010(11) 0.0004(8) 0.0070(9)
C12 0.0345(12) 0.0299(12) 0.0209(9) 0.0019(11) 0.0045(8) -0.0039(10)
C13 0.0246(11) 0.0315(13) 0.0199(9) -0.0024(10) 0.0029(8) -0.0041(9)
C14 0.0166(10) 0.0255(12) 0.0186(9) -0.0051(9) 0.0031(7) 0.0001(8)
C15 0.0275(12) 0.0550(18) 0.0271(11) 0.0065(12) 0.0037(9) -0.0076(11)
F15A 0.0345(8) 0.0898(15) 0.0409(8) 0.0282(10) 0.0120(6) -0.0075(8)
F15B 0.0264(7) 0.0699(13) 0.0323(7) -0.0060(8) 0.0110(5) 0.0059(7)
F15C 0.0284(8) 0.0572(11) 0.0454(8) 0.0061(8) -0.0001(6) -0.0189(7)

loop_
_atom_type_symbol
_atom_type_description
_atom_type_scat_dispersion_real
_atom_type_scat_dispersion_imag
_atom_type_scat_source
C C 0.0181 0.0091 'International Tables Vol C Tables 4.2.6.8 and 6.1.1.4'
H H 0.0000 0.0000 'International Tables Vol C Tables 4.2.6.8 and 6.1.1.4'
N N 0.0311 0.0180 'International Tables Vol C Tables 4.2.6.8 and 6.1.1.4'
O O 0.0492 0.0322 'International Tables Vol C Tables 4.2.6.8 and 6.1.1.4'
F F 0.0727 0.0534 'International Tables Vol C Tables 4.2.6.8 and 6.1.1.4'

loop_
_geom_angle_atom_site_label_1
_geom_angle_atom_site_label_2
_geom_angle_atom_site_label_3
_geom_angle
C2 N1 O1 115.20(17)
C2 N1 C14 127.32(18)
O1 N1 C14 117.23(17)
N1 O1 C1 109.71(14)
O1 C1 H1A 109.5
O1 C1 H1B 109.5
H1A C1 H1B 109.5
O1 C1 H1C 109.5
H1A C1 H1C 109.5
H1B C1 H1C 109.5
O2 C2 N1 120.6(2)
O2 C2 C3 124.2(2)
N1 C2 C3 115.10(18)
C8 C3 C4 120.95(19)
C8 C3 C2 121.18(19)
C4 C3 C2 117.83(19)
C5 C4 C3 119.9(2)
C5 C4 H4A 120.0
C3 C4 H4A 120.0
C4 C5 C6 119.8(2)
C4 C5 H5A 120.1
C6 C5 H5A 120.1
C7 C6 C5 120.6(2)
C7 C6 H6A 119.7
C5 C6 H6A 119.7
C6 C7 C8 120.9(2)
C6 C7 H7A 119.6
C8 C7 H7A 119.6
C3 C8 C7 117.84(19)
C3 C8 C9 119.70(18)
C7 C8 C9 122.45(18)
C10 C9 C14 118.2(2)
C10 C9 C8 122.21(19)
C14 C9 C8 119.54(19)
C11 C10 C9 121.7(2)
C11 C10 H10A 119.1
C9 C10 H10A 119.1
C10 C11 C12 119.7(2)
C10 C11 H11A 120.2
C12 C11 H11A 120.2
C11 C12 C13 121.3(2)
C11 C12 H12A 119.4
C13 C12 H12A 119.4
C12 C13 C14 118.6(2)
C12 C13 C15 115.7(2)
C14 C13 C15 125.5(2)
N1 C14 C9 116.88(19)
N1 C14 C13 123.30(19)
C9 C14 C13 119.82(19)
F15A C15 F15B 105.1(2)
F15A C15 F15C 105.4(2)
F15B C15 F15C 107.5(2)
F15A C15 C13 110.5(2)
F15B C15 C13 112.7(2)
F15C C15 C13 114.9(2)

loop_
_geom_bond_atom_site_label_1
_geom_bond_atom_site_label_2
_geom_bond_distance
N1 C2 1.377(3)
N1 O1 1.391(2)
N1 C14 1.403(3)
O1 C1 1.450(3)
C1 H1A 0.9800
C1 H1B 0.9800
C1 H1C 0.9800
C2 O2 1.220(3)
C2 C3 1.464(3)
C3 C8 1.402(3)
C3 C4 1.403(3)
C4 C5 1.375(3)
C4 H4A 0.9500
C5 C6 1.394(3)
C5 H5A 0.9500
C6 C7 1.379(4)
C6 H6A 0.9500
C7 C8 1.406(3)
C7 H7A 0.9500
C8 C9 1.463(3)
C9 C10 1.399(3)
C9 C14 1.416(3)
C10 C11 1.370(3)
C10 H10A 0.9500
C11 C12 1.385(3)
C11 H11A 0.9500
C12 C13 1.391(3)
C12 H12A 0.9500
C13 C14 1.417(3)
C13 C15 1.514(3)
C15 F15A 1.342(3)
C15 F15B 1.339(4)
C15 F15C 1.343(3)

loop_
_geom_torsion_atom_site_label_1
_geom_torsion_atom_site_label_2
_geom_torsion_atom_site_label_3
_geom_torsion_atom_site_label_4
_geom_torsion
C2 N1 O1 C1 -75.5(2)
C14 N1 O1 C1 99.21(19)
O1 N1 C2 O2 -4.7(3)
C14 N1 C2 O2 -178.73(19)
O1 N1 C2 C3 172.38(16)
C14 N1 C2 C3 -1.7(3)
O2 C2 C3 C8 174.50(19)
N1 C2 C3 C8 -2.4(3)
O2 C2 C3 C4 -3.1(3)
N1 C2 C3 C4 179.97(17)
C8 C3 C4 C5 0.4(3)
C2 C3 C4 C5 177.97(19)
C3 C4 C5 C6 -0.1(3)
C4 C5 C6 C7 0.4(4)
C5 C6 C7 C8 -0.9(4)
C4 C3 C8 C7 -0.9(3)
C2 C3 C8 C7 -178.39(18)
C4 C3 C8 C9 179.79(18)
C2 C3 C8 C9 2.3(3)
C6 C7 C8 C3 1.1(3)
C6 C7 C8 C9 -179.5(2)
C3 C8 C9 C10 -176.82(18)
C7 C8 C9 C10 3.9(3)
C3 C8 C9 C14 1.9(3)
C7 C8 C9 C14 -177.45(18)
C14 C9 C10 C11 0.7(3)
C8 C9 C10 C11 179.41(18)
C9 C10 C11 C12 4.6(3)
C10 C11 C12 C13 -3.4(3)
C11 C12 C13 C14 -3.0(3)
C11 C12 C13 C15 171.8(2)
C2 N1 C14 C9 5.7(3)
O1 N1 C14 C9 -168.27(16)
C2 N1 C14 C13 -173.85(19)
O1 N1 C14 C13 12.2(3)
C10 C9 C14 N1 173.24(17)
C8 C9 C14 N1 -5.5(3)
C10 C9 C14 C13 -7.2(3)
C8 C9 C14 C13 174.04(18)
C12 C13 C14 N1 -172.13(19)
C15 C13 C14 N1 13.6(3)
C12 C13 C14 C9 8.4(3)
C15 C13 C14 C9 -165.9(2)
C12 C13 C15 F15A -14.4(3)
C14 C13 C15 F15A 160.1(2)
C12 C13 C15 F15B -131.6(2)
C14 C13 C15 F15B 42.8(3)
C12 C13 C15 F15C 104.8(3)
C14 C13 C15 F15C -80.8(3)
